data_7033087
loop_
_publ_author_name
'Davenport, T. C.'
'Tilley, T. D.'

_publ_section_title
;
 Dinuclear first-row transition metal complexes with a naphthyridine-based
 dinucleating ligand.
;
_journal_issue 27
_journal_name_full 'Dalton transactions (Cambridge, England : 2003)'
_journal_page_first 12244
_journal_page_last 12255
_journal_paper_doi 10.1039/c4dt02727b
_journal_volume 44
_journal_year 2015
_chemical_formula_moiety 'C30 H25 Cu2 F2 N7 O6 2+, 2(N O3), 2(H2 O)'
_chemical_formula_sum 'C30 H29 Cu2 F2 N9 O14'
_chemical_formula_weight 904.70
_chemical_name_common '[Cu2(u-OH)(u-OH2)(DPFN)(NO3)][NO3]2'
_chemical_name_systematic
;
 ?
;
_chemical_properties_physical Hygroscopic
_space_group_IT_number 15
_symmetry_cell_setting monoclinic
_symmetry_space_group_name_Hall '-C 2yc'
_symmetry_space_group_name_H-M 'C 1 2/c 1'
_atom_sites_solution_hydrogens geom
_atom_sites_solution_primary direct
_atom_sites_solution_secondary difmap
_audit_creation_method SHELXL-97
_cell_angle_alpha 90.00
_cell_angle_beta 106.1750(10)
_cell_angle_gamma 90.00
_cell_formula_units_Z 8
_cell_length_a 21.1143(19)
_cell_length_b 14.7530(13)
_cell_length_c 23.299(2)
_cell_measurement_reflns_used 9936
_cell_measurement_temperature 100(2)
_cell_measurement_theta_max 25.35
_cell_measurement_theta_min 2.69
_cell_volume 6970.3(11)
_computing_cell_refinement 'Bruker SAINT'
_computing_data_collection 'Bruker APEX2'
_computing_data_reduction 'Bruker SAINT'
_computing_molecular_graphics ORTEP-32
_computing_publication_material WinGX
_computing_structure_refinement 'SHELXL-97 (Sheldrick, 2008)'
_computing_structure_solution 'SHELXS-97 (Sheldrick, 2008)'
_diffrn_ambient_temperature 100(2)
_diffrn_detector_area_resol_mean 8.366
_diffrn_measured_fraction_theta_full 1.000
_diffrn_measured_fraction_theta_max 1.000
_diffrn_measurement_device_type 'Bruker APEX-I CCD'
_diffrn_measurement_method '\f and \w scans'
_diffrn_radiation_monochromator graphite
_diffrn_radiation_source 'fine-focus sealed tube'
_diffrn_radiation_type MoK\a
_diffrn_radiation_wavelength 0.71073
_diffrn_reflns_av_R_equivalents 0.0205
_diffrn_reflns_av_sigmaI/netI 0.0124
_diffrn_reflns_limit_h_max 25
_diffrn_reflns_limit_h_min -25
_diffrn_reflns_limit_k_max 17
_diffrn_reflns_limit_k_min -17
_diffrn_reflns_limit_l_max 28
_diffrn_reflns_limit_l_min -28
_diffrn_reflns_number 42495
_diffrn_reflns_theta_full 25.00
_diffrn_reflns_theta_max 25.35
_diffrn_reflns_theta_min 1.71
_diffrn_standards_number 0
_exptl_absorpt_coefficient_mu 1.315
_exptl_absorpt_correction_T_max 0.7452
_exptl_absorpt_correction_T_min 0.6786
_exptl_absorpt_correction_type multi-scan
_exptl_absorpt_process_details SADABS
_exptl_crystal_colour blue
_exptl_crystal_density_diffrn 1.724
_exptl_crystal_density_method 'not measured'
_exptl_crystal_description block
_exptl_crystal_F_000 3680
_exptl_crystal_recrystallization_method 'Re-crystallisation from solvent: water'
_exptl_crystal_size_max 0.46
_exptl_crystal_size_mid 0.30
_exptl_crystal_size_min 0.13
_refine_diff_density_max 0.356
_refine_diff_density_min -0.301
_refine_diff_density_rms 0.049
_refine_ls_extinction_method none
_refine_ls_goodness_of_fit_ref 1.053
_refine_ls_hydrogen_treatment mixed
_refine_ls_matrix_type full
_refine_ls_number_parameters 552
_refine_ls_number_reflns 6390
_refine_ls_number_restraints 0
_refine_ls_restrained_S_all 1.053
_refine_ls_R_factor_all 0.0222
_refine_ls_R_factor_gt 0.0206
_refine_ls_shift/su_max 0.002
_refine_ls_shift/su_mean 0.000
_refine_ls_structure_factor_coef Fsqd
_refine_ls_weighting_details 'calc w=1/[\s^2^(Fo^2^)+(0.0251P)^2^+11.9978P] where P=(Fo^2^+2Fc^2^)/3'
_refine_ls_weighting_scheme calc
_refine_ls_wR_factor_gt 0.0549
_refine_ls_wR_factor_ref 0.0558
_reflns_number_gt 6036
_reflns_number_total 6390
_reflns_threshold_expression >2\s(I)
_cod_data_source_file c4dt02727b1.cif
_cod_data_source_block '[Cu2(u-OH)(u-OH2)(DPFN)(NO3)][NO3]2'
_cod_depositor_comments
;
The following automatic conversions were performed:

'_symmetry_cell_setting' value 'Monoclinic' changed to 'monoclinic'
according to
/usr/data/users/saulius/crontab/automatic-downloads/rss-feeds/RSC/lib/dictionaries/cif_core.dic
dictionary named 'cif_core.dic' version 2.4.2 from 2011-04-26.

Automatic conversion script
Id: cif_fix_values 2827 2014-09-09 07:05:25Z andrius 

 Adding full bibliography for 7033083--7033087.cif.
;
_cod_original_cell_volume 6970.2(11)
_cod_original_sg_symbol_H-M C2/c
_cod_database_code 7033087

loop_
_symmetry_equiv_pos_as_xyz
'x, y, z'
'-x, y, -z+1/2'
'x+1/2, y+1/2, z'
'-x+1/2, y+1/2, -z+1/2'
'-x, -y, -z'
'x, -y, z-1/2'
'-x+1/2, -y+1/2, -z'
'x+1/2, -y+1/2, z-1/2'

loop_
_atom_site_label
_atom_site_type_symbol
_atom_site_fract_x
_atom_site_fract_y
_atom_site_fract_z
_atom_site_U_iso_or_equiv
_atom_site_adp_type
_atom_site_occupancy
_atom_site_symmetry_multiplicity
_atom_site_calc_flag
_atom_site_refinement_flags
N10 N 0.0000 0.61153(14) 0.2500 0.0224(5) Uani 1 2 d S
O12 O 0.00644(7) 0.56718(10) 0.20567(6) 0.0314(3) Uani 1 1 d .
O13 O 0.0000 0.69389(16) 0.2500 0.0741(10) Uani 1 2 d S
O14 O 0.13368(7) 0.63834(9) -0.05686(6) 0.0222(3) Uani 1 1 d .
O15 O -0.04740(7) 0.39848(12) 0.16308(6) 0.0292(3) Uani 1 1 d .
C1 C -0.00351(8) 0.84891(11) 0.12746(7) 0.0131(3) Uani 1 1 d .
C2 C 0.00410(8) 0.92364(11) 0.16688(7) 0.0157(3) Uani 1 1 d .
H2 H -0.0293 0.9685 0.1616 0.019 Uiso 1 1 calc R
C3 C 0.06048(8) 0.92954(11) 0.21251(7) 0.0165(3) Uani 1 1 d .
H3 H 0.0674 0.9796 0.2392 0.020 Uiso 1 1 calc R
C4 C 0.16627(8) 0.85824(11) 0.26821(7) 0.0169(3) Uani 1 1 d .
H4 H 0.1752 0.9054 0.2971 0.020 Uiso 1 1 calc R
C5 C 0.20929(8) 0.78792(11) 0.27316(7) 0.0159(3) Uani 1 1 d .
H5 H 0.2479 0.7841 0.3059 0.019 Uiso 1 1 calc R
C6 C 0.19465(8) 0.72078(11) 0.22813(7) 0.0133(3) Uani 1 1 d .
C7 C 0.09728(8) 0.78965(10) 0.17748(7) 0.0126(3) Uani 1 1 d .
C8 C 0.10853(8) 0.86079(11) 0.22000(7) 0.0146(3) Uani 1 1 d .
C9 C -0.06739(8) 0.84107(11) 0.07620(7) 0.0138(3) Uani 1 1 d .
C10 C 0.24166(8) 0.63982(11) 0.23252(7) 0.0140(3) Uani 1 1 d .
C11 C -0.05504(8) 0.85417(11) 0.01524(7) 0.0142(3) Uani 1 1 d .
C12 C -0.08055(9) 0.92825(12) -0.01971(8) 0.0187(3) Uani 1 1 d .
H12 H -0.1044 0.9736 -0.0055 0.022 Uiso 1 1 calc R
C13 C -0.07068(9) 0.93517(12) -0.07588(8) 0.0216(4) Uani 1 1 d .
H13 H -0.0880 0.9852 -0.1010 0.026 Uiso 1 1 calc R
C14 C -0.03521(9) 0.86829(12) -0.09491(8) 0.0200(4) Uani 1 1 d .
H14 H -0.0280 0.8716 -0.1333 0.024 Uiso 1 1 calc R
C15 C -0.01046(8) 0.79654(11) -0.05710(7) 0.0161(3) Uani 1 1 d .
H15 H 0.0141 0.7509 -0.0701 0.019 Uiso 1 1 calc R
C16 C -0.10562(8) 0.75365(11) 0.07753(7) 0.0140(3) Uani 1 1 d .
C17 C -0.16790(8) 0.75500(12) 0.08605(8) 0.0190(4) Uani 1 1 d .
H17 H -0.1877 0.8104 0.0925 0.023 Uiso 1 1 calc R
C18 C -0.20056(9) 0.67312(13) 0.08489(8) 0.0233(4) Uani 1 1 d .
H18 H -0.2436 0.6720 0.0900 0.028 Uiso 1 1 calc R
C19 C -0.17031(9) 0.59338(12) 0.07630(8) 0.0206(4) Uani 1 1 d .
H19 H -0.1918 0.5367 0.0759 0.025 Uiso 1 1 calc R
C20 C -0.10789(8) 0.59780(11) 0.06825(7) 0.0158(3) Uani 1 1 d .
H20 H -0.0867 0.5430 0.0627 0.019 Uiso 1 1 calc R
C21 C 0.27302(8) 0.63720(10) 0.18085(7) 0.0135(3) Uani 1 1 d .
C22 C 0.34023(8) 0.64957(11) 0.19066(8) 0.0173(3) Uani 1 1 d .
H22 H 0.3680 0.6613 0.2297 0.021 Uiso 1 1 calc R
C23 C 0.36603(8) 0.64434(12) 0.14204(8) 0.0204(4) Uani 1 1 d .
H23 H 0.4118 0.6537 0.1473 0.024 Uiso 1 1 calc R
C24 C 0.32483(8) 0.62545(12) 0.08609(8) 0.0183(3) Uani 1 1 d .
H24 H 0.3418 0.6208 0.0525 0.022 Uiso 1 1 calc R
C25 C 0.25830(8) 0.61343(11) 0.07994(7) 0.0155(3) Uani 1 1 d .
H25 H 0.2298 0.6000 0.0415 0.019 Uiso 1 1 calc R
C26 C 0.20755(8) 0.55054(11) 0.23906(7) 0.0132(3) Uani 1 1 d .
C27 C 0.22346(8) 0.50312(12) 0.29264(7) 0.0173(3) Uani 1 1 d .
H27 H 0.2565 0.5248 0.3264 0.021 Uiso 1 1 calc R
C28 C 0.18992(9) 0.42321(12) 0.29564(8) 0.0199(4) Uani 1 1 d .
H28 H 0.1995 0.3895 0.3318 0.024 Uiso 1 1 calc R
C29 C 0.14227(8) 0.39295(11) 0.24548(8) 0.0181(3) Uani 1 1 d .
H29 H 0.1193 0.3379 0.2466 0.022 Uiso 1 1 calc R
C30 C 0.12890(8) 0.44426(11) 0.19398(7) 0.0153(3) Uani 1 1 d .
H30 H 0.0959 0.4241 0.1597 0.018 Uiso 1 1 calc R
N1 N 0.04133(7) 0.78551(9) 0.13085(6) 0.0125(3) Uani 1 1 d .
N2 N 0.14176(6) 0.72113(9) 0.18159(6) 0.0129(3) Uani 1 1 d .
N3 N -0.01994(6) 0.78897(9) -0.00252(6) 0.0128(3) Uani 1 1 d .
N4 N -0.07621(7) 0.67659(9) 0.06807(6) 0.0127(3) Uani 1 1 d .
N5 N 0.23260(7) 0.62002(9) 0.12634(6) 0.0129(3) Uani 1 1 d .
N6 N 0.16104(6) 0.52177(9) 0.19075(6) 0.0130(3) Uani 1 1 d .
N7 N 0.18655(7) 0.40166(10) 0.08311(6) 0.0184(3) Uani 1 1 d .
N8 N 0.19667(7) 0.87422(9) 0.06508(6) 0.0145(3) Uani 1 1 d .
O1 O 0.10707(6) 0.68172(8) 0.04107(5) 0.0120(2) Uani 1 1 d .
O2 O 0.04473(5) 0.57691(7) 0.09864(5) 0.0122(2) Uani 1 1 d .
O3 O 0.14683(6) 0.46560(8) 0.05967(5) 0.0195(3) Uani 1 1 d .
O4 O 0.16603(8) 0.32261(9) 0.07930(7) 0.0363(3) Uani 1 1 d .
O5 O 0.24449(6) 0.42021(9) 0.10973(6) 0.0259(3) Uani 1 1 d .
O6 O -0.01903(7) 0.59508(9) -0.03711(6) 0.0190(3) Uani 1 1 d .
O7 O 0.13663(6) 0.85349(8) 0.05754(6) 0.0213(3) Uani 1 1 d .
O8 O 0.21307(6) 0.95488(8) 0.06965(6) 0.0240(3) Uani 1 1 d .
O9 O 0.23790(6) 0.81261(8) 0.06717(6) 0.0232(3) Uani 1 1 d .
F1 F -0.10792(5) 0.91218(6) 0.08347(4) 0.0171(2) Uani 1 1 d .
F2 F 0.29283(5) 0.65119(6) 0.28458(4) 0.0166(2) Uani 1 1 d .
Cu1 Cu 0.010916(9) 0.679841(12) 0.049120(8) 0.01079(6) Uani 1 1 d .
Cu2 Cu 0.137612(9) 0.597292(13) 0.115398(8) 0.01112(6) Uani 1 1 d .
H1A H 0.1132(12) 0.6650(16) 0.0090(11) 0.035(6) Uiso 1 1 d .
H1B H 0.1229(11) 0.7337(17) 0.0476(10) 0.031(6) Uiso 1 1 d .
H2A H 0.0355(10) 0.5823(14) 0.1264(10) 0.019(6) Uiso 1 1 d .
H6A H -0.0572(15) 0.5944(18) -0.0435(12) 0.048(8) Uiso 1 1 d .
H6B H -0.0133(13) 0.547(2) -0.0470(12) 0.050(9) Uiso 1 1 d .
H14A H 0.1084(13) 0.6293(16) -0.0867(12) 0.034(7) Uiso 1 1 d .
H14B H 0.1681(13) 0.6509(16) -0.0626(11) 0.036(7) Uiso 1 1 d .
H15A H -0.0261(12) 0.3587(18) 0.1809(11) 0.036(7) Uiso 1 1 d .
H15B H -0.0342(12) 0.4437(18) 0.1790(11) 0.037(7) Uiso 1 1 d .
N9 N 0.0000 0.19637(13) 0.2500 0.0163(4) Uani 1 2 d S
O10 O 0.02012(6) 0.23885(9) 0.21183(6) 0.0235(3) Uani 1 1 d .
O11 O 0.0000 0.11173(11) 0.2500 0.0242(4) Uani 1 2 d S

loop_
_atom_site_aniso_label
_atom_site_aniso_U_11
_atom_site_aniso_U_22
_atom_site_aniso_U_33
_atom_site_aniso_U_23
_atom_site_aniso_U_13
_atom_site_aniso_U_12
N10 0.0289(12) 0.0224(11) 0.0203(11) 0.000 0.0139(9) 0.000
O12 0.0463(9) 0.0319(7) 0.0227(7) -0.0038(6) 0.0206(6) -0.0049(7)
O13 0.146(3) 0.0243(12) 0.082(2) 0.000 0.082(2) 0.000
O14 0.0168(7) 0.0341(8) 0.0166(7) -0.0037(6) 0.0060(6) -0.0036(6)
O15 0.0290(8) 0.0295(8) 0.0240(7) -0.0006(7) -0.0011(6) 0.0003(7)
C1 0.0147(8) 0.0131(8) 0.0136(8) 0.0020(6) 0.0074(6) -0.0008(6)
C2 0.0192(9) 0.0135(8) 0.0168(8) 0.0004(6) 0.0089(7) 0.0025(7)
C3 0.0224(9) 0.0132(8) 0.0162(8) -0.0026(6) 0.0091(7) -0.0008(7)
C4 0.0210(9) 0.0161(8) 0.0145(8) -0.0039(6) 0.0062(7) -0.0040(7)
C5 0.0158(8) 0.0181(8) 0.0132(8) -0.0015(6) 0.0028(6) -0.0034(7)
C6 0.0130(8) 0.0147(8) 0.0131(8) 0.0007(6) 0.0053(6) -0.0026(6)
C7 0.0140(8) 0.0124(7) 0.0130(7) 0.0002(6) 0.0063(6) -0.0026(6)
C8 0.0174(8) 0.0144(8) 0.0138(8) -0.0001(6) 0.0075(6) -0.0030(6)
C9 0.0132(8) 0.0127(7) 0.0164(8) -0.0006(6) 0.0058(6) 0.0051(6)
C10 0.0114(8) 0.0175(8) 0.0107(7) -0.0018(6) -0.0005(6) -0.0008(6)
C11 0.0113(8) 0.0146(8) 0.0163(8) -0.0007(6) 0.0033(6) -0.0011(6)
C12 0.0189(9) 0.0173(8) 0.0203(8) 0.0016(7) 0.0062(7) 0.0049(7)
C13 0.0217(9) 0.0209(9) 0.0220(9) 0.0077(7) 0.0057(7) 0.0058(7)
C14 0.0215(9) 0.0235(9) 0.0163(8) 0.0041(7) 0.0076(7) 0.0012(7)
C15 0.0145(8) 0.0180(8) 0.0166(8) -0.0005(6) 0.0056(7) 0.0006(6)
C16 0.0131(8) 0.0174(8) 0.0113(7) 0.0004(6) 0.0031(6) 0.0013(6)
C17 0.0157(8) 0.0222(9) 0.0206(8) -0.0014(7) 0.0074(7) 0.0032(7)
C18 0.0149(9) 0.0298(10) 0.0282(10) -0.0008(8) 0.0110(7) -0.0018(7)
C19 0.0166(9) 0.0226(9) 0.0237(9) -0.0001(7) 0.0071(7) -0.0051(7)
C20 0.0155(8) 0.0165(8) 0.0150(8) 0.0000(6) 0.0035(6) -0.0005(6)
C21 0.0131(8) 0.0116(8) 0.0152(8) 0.0012(6) 0.0031(6) 0.0009(6)
C22 0.0126(8) 0.0197(8) 0.0175(8) -0.0009(7) 0.0007(6) -0.0009(7)
C23 0.0117(8) 0.0269(9) 0.0225(9) 0.0009(7) 0.0050(7) -0.0006(7)
C24 0.0147(8) 0.0238(9) 0.0177(8) 0.0030(7) 0.0069(7) 0.0031(7)
C25 0.0142(8) 0.0179(8) 0.0137(8) 0.0010(6) 0.0028(6) 0.0012(6)
C26 0.0110(8) 0.0153(8) 0.0140(8) -0.0005(6) 0.0045(6) 0.0024(6)
C27 0.0155(8) 0.0221(9) 0.0137(8) 0.0000(7) 0.0028(6) 0.0015(7)
C28 0.0203(9) 0.0218(9) 0.0180(8) 0.0066(7) 0.0060(7) 0.0026(7)
C29 0.0166(9) 0.0171(8) 0.0217(9) 0.0028(7) 0.0070(7) -0.0004(7)
C30 0.0130(8) 0.0161(8) 0.0172(8) -0.0012(6) 0.0047(6) 0.0001(6)
N1 0.0124(7) 0.0132(6) 0.0129(6) 0.0007(5) 0.0051(5) -0.0003(5)
N2 0.0124(7) 0.0142(7) 0.0131(6) -0.0011(5) 0.0051(5) -0.0012(5)
N3 0.0100(6) 0.0144(6) 0.0139(6) 0.0001(5) 0.0031(5) 0.0002(5)
N4 0.0110(7) 0.0146(7) 0.0122(6) 0.0004(5) 0.0029(5) 0.0006(5)
N5 0.0119(7) 0.0126(6) 0.0133(7) 0.0012(5) 0.0022(5) 0.0014(5)
N6 0.0113(7) 0.0140(7) 0.0142(7) 0.0001(5) 0.0043(5) 0.0015(5)
N7 0.0190(8) 0.0201(8) 0.0157(7) -0.0023(6) 0.0041(6) 0.0032(6)
N8 0.0148(7) 0.0167(7) 0.0112(6) 0.0011(5) 0.0024(5) -0.0016(6)
O1 0.0117(6) 0.0123(6) 0.0124(6) -0.0007(4) 0.0040(4) -0.0011(4)
O2 0.0115(6) 0.0139(6) 0.0118(6) 0.0009(4) 0.0043(5) 0.0006(4)
O3 0.0160(6) 0.0222(6) 0.0173(6) -0.0028(5) -0.0005(5) 0.0068(5)
O4 0.0367(9) 0.0208(7) 0.0478(9) -0.0002(6) 0.0059(7) -0.0045(6)
O5 0.0161(7) 0.0252(7) 0.0300(7) -0.0036(5) -0.0041(5) 0.0066(5)
O6 0.0155(7) 0.0186(7) 0.0218(6) -0.0061(5) 0.0036(5) -0.0001(5)
O7 0.0125(6) 0.0174(6) 0.0353(7) -0.0003(5) 0.0090(5) -0.0031(5)
O8 0.0189(6) 0.0145(6) 0.0343(7) 0.0015(5) 0.0002(5) -0.0051(5)
O9 0.0159(6) 0.0185(6) 0.0358(7) -0.0010(5) 0.0082(5) 0.0026(5)
F1 0.0168(5) 0.0148(5) 0.0208(5) -0.0005(4) 0.0072(4) 0.0075(4)
F2 0.0127(5) 0.0217(5) 0.0123(5) -0.0020(4) -0.0019(4) -0.0012(4)
Cu1 0.00925(10) 0.01096(10) 0.01262(10) 0.00122(7) 0.00379(7) 0.00119(7)
Cu2 0.00856(10) 0.01317(10) 0.01097(10) 0.00091(7) 0.00166(7) -0.00017(7)
N9 0.0099(9) 0.0167(10) 0.0194(10) 0.000 -0.0008(8) 0.000
O10 0.0246(7) 0.0243(7) 0.0234(6) 0.0008(5) 0.0097(5) -0.0047(5)
O11 0.0169(9) 0.0125(8) 0.0379(11) 0.000 -0.0012(8) 0.000

loop_
_atom_type_symbol
_atom_type_description
_atom_type_scat_dispersion_real
_atom_type_scat_dispersion_imag
_atom_type_scat_source
C C 0.0033 0.0016 'International Tables Vol C Tables 4.2.6.8 and 6.1.1.4'
H H 0.0000 0.0000 'International Tables Vol C Tables 4.2.6.8 and 6.1.1.4'
N N 0.0061 0.0033 'International Tables Vol C Tables 4.2.6.8 and 6.1.1.4'
O O 0.0106 0.0060 'International Tables Vol C Tables 4.2.6.8 and 6.1.1.4'
F F 0.0171 0.0103 'International Tables Vol C Tables 4.2.6.8 and 6.1.1.4'
O O 0.0106 0.0060 'International Tables Vol C Tables 4.2.6.8 and 6.1.1.4'
Cu Cu 0.3201 1.2651 'International Tables Vol C Tables 4.2.6.8 and 6.1.1.4'

loop_
_geom_angle_atom_site_label_1
_geom_angle_atom_site_label_2
_geom_angle_atom_site_label_3
_geom_angle
_geom_angle_site_symmetry_3
O13 N10 O12 121.25(11) .
O13 N10 O12 121.25(11) 2
O12 N10 O12 117.5(2) 2
H14A O14 H14B 109(2) .
H15A O15 H15B 108(3) .
N1 C1 C2 124.36(15) .
N1 C1 C9 116.97(14) .
C2 C1 C9 118.65(14) .
C3 C2 C1 118.28(15) .
C3 C2 H2 120.9 .
C1 C2 H2 120.9 .
C2 C3 C8 119.56(15) .
C2 C3 H3 120.2 .
C8 C3 H3 120.2 .
C5 C4 C8 119.74(15) .
C5 C4 H4 120.1 .
C8 C4 H4 120.1 .
C4 C5 C6 117.91(15) .
C4 C5 H5 121.0 .
C6 C5 H5 121.0 .
N2 C6 C5 124.49(15) .
N2 C6 C10 116.08(14) .
C5 C6 C10 119.42(14) .
N2 C7 N1 116.65(14) .
N2 C7 C8 121.43(14) .
N1 C7 C8 121.92(15) .
C4 C8 C3 123.39(15) .
C4 C8 C7 118.47(15) .
C3 C8 C7 118.12(15) .
F1 C9 C11 106.72(12) .
F1 C9 C16 106.70(12) .
C11 C9 C16 110.75(13) .
F1 C9 C1 106.53(12) .
C11 C9 C1 111.92(13) .
C16 C9 C1 113.73(13) .
F2 C10 C21 106.76(13) .
F2 C10 C26 106.85(12) .
C21 C10 C26 112.11(13) .
F2 C10 C6 107.11(12) .
C21 C10 C6 112.37(13) .
C26 C10 C6 111.25(13) .
N3 C11 C12 122.80(15) .
N3 C11 C9 116.53(14) .
C12 C11 C9 120.65(14) .
C11 C12 C13 118.64(16) .
C11 C12 H12 120.7 .
C13 C12 H12 120.7 .
C14 C13 C12 119.16(16) .
C14 C13 H13 120.4 .
C12 C13 H13 120.4 .
C15 C14 C13 118.94(16) .
C15 C14 H14 120.5 .
C13 C14 H14 120.5 .
N3 C15 C14 122.41(15) .
N3 C15 H15 118.8 .
C14 C15 H15 118.8 .
N4 C16 C17 122.50(15) .
N4 C16 C9 116.14(14) .
C17 C16 C9 121.32(15) .
C16 C17 C18 118.14(16) .
C16 C17 H17 120.9 .
C18 C17 H17 120.9 .
C19 C18 C17 119.85(16) .
C19 C18 H18 120.1 .
C17 C18 H18 120.1 .
C18 C19 C20 118.45(16) .
C18 C19 H19 120.8 .
C20 C19 H19 120.8 .
N4 C20 C19 122.40(15) .
N4 C20 H20 118.8 .
C19 C20 H20 118.8 .
N5 C21 C22 122.22(15) .
N5 C21 C10 116.71(14) .
C22 C21 C10 121.05(14) .
C21 C22 C23 118.33(15) .
C21 C22 H22 120.8 .
C23 C22 H22 120.8 .
C24 C23 C22 119.64(16) .
C24 C23 H23 120.2 .
C22 C23 H23 120.2 .
C23 C24 C25 118.62(16) .
C23 C24 H24 120.7 .
C25 C24 H24 120.7 .
N5 C25 C24 122.30(15) .
N5 C25 H25 118.9 .
C24 C25 H25 118.9 .
N6 C26 C27 122.20(15) .
N6 C26 C10 116.39(13) .
C27 C26 C10 121.41(14) .
C28 C27 C26 118.33(15) .
C28 C27 H27 120.8 .
C26 C27 H27 120.8 .
C29 C28 C27 119.48(16) .
C29 C28 H28 120.3 .
C27 C28 H28 120.3 .
C30 C29 C28 118.75(16) .
C30 C29 H29 120.6 .
C28 C29 H29 120.6 .
N6 C30 C29 122.13(15) .
N6 C30 H30 118.9 .
C29 C30 H30 118.9 .
C1 N1 C7 117.64(14) .
C1 N1 Cu1 112.57(10) .
C7 N1 Cu1 129.78(10) .
C6 N2 C7 117.90(13) .
C6 N2 Cu2 113.52(10) .
C7 N2 Cu2 128.58(10) .
C15 N3 C11 118.05(14) .
C15 N3 Cu1 121.61(11) .
C11 N3 Cu1 120.19(11) .
C20 N4 C16 118.64(14) .
C20 N4 Cu1 120.62(11) .
C16 N4 Cu1 120.65(11) .
C25 N5 C21 118.87(14) .
C25 N5 Cu2 120.46(11) .
C21 N5 Cu2 120.56(11) .
C26 N6 C30 119.10(14) .
C26 N6 Cu2 119.99(11) .
C30 N6 Cu2 120.86(11) .
O4 N7 O5 121.40(15) .
O4 N7 O3 119.28(15) .
O5 N7 O3 119.31(14) .
O8 N8 O9 121.43(14) .
O8 N8 O7 119.31(14) .
O9 N8 O7 119.26(13) .
Cu2 O1 Cu1 90.05(4) .
Cu2 O1 H1A 118.7(16) .
Cu1 O1 H1A 118.4(16) .
Cu2 O1 H1B 112.6(15) .
Cu1 O1 H1B 110.3(15) .
H1A O1 H1B 106(2) .
Cu2 O2 Cu1 100.76(5) .
Cu2 O2 H2A 108.2(17) .
Cu1 O2 H2A 107.4(17) .
N7 O3 Cu2 120.91(9) .
Cu1 O6 H6A 101(2) .
Cu1 O6 H6B 138(2) .
H6A O6 H6B 100(3) .
O2 Cu1 N3 177.23(5) .
O2 Cu1 N4 93.39(5) .
N3 Cu1 N4 89.24(5) .
O2 Cu1 O1 81.75(5) .
N3 Cu1 O1 95.55(5) .
N4 Cu1 O1 172.73(5) .
O2 Cu1 O6 93.47(5) .
N3 Cu1 O6 87.03(5) .
N4 Cu1 O6 97.66(5) .
O1 Cu1 O6 88.08(5) .
O2 Cu1 N1 93.68(5) .
N3 Cu1 N1 85.71(5) .
N4 Cu1 N1 84.28(5) .
O1 Cu1 N1 90.61(5) .
O6 Cu1 N1 172.46(5) .
O2 Cu1 Cu2 39.54(3) .
N3 Cu1 Cu2 137.71(4) .
N4 Cu1 Cu2 128.82(4) .
O1 Cu1 Cu2 44.89(3) .
O6 Cu1 Cu2 102.77(4) .
N1 Cu1 Cu2 81.38(3) .
O2 Cu2 N5 175.77(5) .
O2 Cu2 N6 94.56(5) .
N5 Cu2 N6 89.28(5) .
O2 Cu2 O1 82.07(5) .
N5 Cu2 O1 94.23(5) .
N6 Cu2 O1 174.53(5) .
O2 Cu2 O3 89.73(5) .
N5 Cu2 O3 88.54(5) .
N6 Cu2 O3 89.22(5) .
O1 Cu2 O3 95.06(5) .
O2 Cu2 N2 95.95(5) .
N5 Cu2 N2 86.17(5) .
N6 Cu2 N2 84.51(5) .
O1 Cu2 N2 91.53(5) .
O3 Cu2 N2 171.85(4) .
O2 Cu2 Cu1 39.70(3) .
N5 Cu2 Cu1 137.35(4) .
N6 Cu2 Cu1 130.42(4) .
O1 Cu2 Cu1 45.06(3) .
O3 Cu2 Cu1 104.58(3) .
N2 Cu2 Cu1 83.49(3) .
O11 N9 O10 119.96(10) .
O11 N9 O10 119.96(10) 2
O10 N9 O10 120.1(2) 2

loop_
_geom_bond_atom_site_label_1
_geom_bond_atom_site_label_2
_geom_bond_distance
_geom_bond_site_symmetry_2
N10 O13 1.215(3) .
N10 O12 1.2616(17) .
N10 O12 1.2616(17) 2
O14 H14A 0.76(3) .
O14 H14B 0.80(3) .
O15 H15A 0.78(3) .
O15 H15B 0.78(3) .
C1 N1 1.318(2) .
C1 C2 1.415(2) .
C1 C9 1.537(2) .
C2 C3 1.360(2) .
C2 H2 0.9500 .
C3 C8 1.411(2) .
C3 H3 0.9500 .
C4 C5 1.362(2) .
C4 C8 1.409(2) .
C4 H4 0.9500 .
C5 C6 1.413(2) .
C5 H5 0.9500 .
C6 N2 1.322(2) .
C6 C10 1.538(2) .
C7 N2 1.365(2) .
C7 N1 1.366(2) .
C7 C8 1.417(2) .
C9 F1 1.3937(18) .
C9 C11 1.526(2) .
C9 C16 1.527(2) .
C10 F2 1.3915(18) .
C10 C21 1.528(2) .
C10 C26 1.529(2) .
C11 N3 1.348(2) .
C11 C12 1.380(2) .
C12 C13 1.385(2) .
C12 H12 0.9500 .
C13 C14 1.384(3) .
C13 H13 0.9500 .
C14 C15 1.383(2) .
C14 H14 0.9500 .
C15 N3 1.346(2) .
C15 H15 0.9500 .
C16 N4 1.343(2) .
C16 C17 1.384(2) .
C17 C18 1.387(3) .
C17 H17 0.9500 .
C18 C19 1.380(3) .
C18 H18 0.9500 .
C19 C20 1.383(2) .
C19 H19 0.9500 .
C20 N4 1.342(2) .
C20 H20 0.9500 .
C21 N5 1.342(2) .
C21 C22 1.385(2) .
C22 C23 1.389(2) .
C22 H22 0.9500 .
C23 C24 1.379(2) .
C23 H23 0.9500 .
C24 C25 1.383(2) .
C24 H24 0.9500 .
C25 N5 1.341(2) .
C25 H25 0.9500 .
C26 N6 1.340(2) .
C26 C27 1.388(2) .
C27 C28 1.387(2) .
C27 H27 0.9500 .
C28 C29 1.386(3) .
C28 H28 0.9500 .
C29 C30 1.380(2) .
C29 H29 0.9500 .
C30 N6 1.343(2) .
C30 H30 0.9500 .
N1 Cu1 2.4056(13) .
N2 Cu2 2.3767(13) .
N3 Cu1 2.0069(13) .
N4 Cu1 2.0085(13) .
N5 Cu2 1.9787(14) .
N6 Cu2 2.0210(13) .
N7 O4 1.239(2) .
N7 O5 1.2384(19) .
N7 O3 1.2792(18) .
N8 O8 1.2357(18) .
N8 O9 1.2500(18) .
N8 O7 1.2678(18) .
O1 Cu2 2.0842(11) .
O1 Cu1 2.0905(12) .
O1 H1A 0.83(3) .
O1 H1B 0.83(3) .
O2 Cu2 1.9136(11) .
O2 Cu1 1.9204(11) .
O2 H2A 0.73(2) .
O3 Cu2 2.3747(12) .
O6 Cu1 2.3004(13) .
O6 H6A 0.78(3) .
O6 H6B 0.77(3) .
Cu1 Cu2 2.9534(3) .
N9 O11 1.249(3) .
N9 O10 1.2548(16) .
N9 O10 1.2548(16) 2
